data_7250412
loop_
_publ_author_name
'Tiwari, Ranjay K.'
'Kumar, Jitendra'
'Behera, J. N.'

_publ_section_title
;
 Influence of organic and alkali metal cations over a crystal lattice of
 the benzenetrihydroxy trisulfonate ligand
;
_journal_issue 24
_journal_name_full CrystEngComm
_journal_page_first 4116
_journal_page_last 4124
_journal_paper_doi 10.1039/D5CE00320B
_journal_volume 27
_journal_year 2025
_chemical_formula_moiety 'C6 H3 Na3 O13 S3, 2(C H6 N3), O'
_chemical_formula_sum 'C8 H19 N6 Na3 O14 S3'
_chemical_formula_weight 585.42
_space_group_crystal_system orthorhombic
_space_group_IT_number 64
_space_group_name_Hall '-C 2ac 2'
_space_group_name_H-M_alt 'C m c e'
_atom_sites_solution_hydrogens geom
_atom_sites_solution_primary dual
_atom_sites_solution_secondary difmap
_audit_creation_date 2024-10-01
_audit_creation_method
;
Olex2 1.5-beta
(compiled 2023.08.24 svn.re1ec1418 for OlexSys, GUI svn.r6817)
;
_audit_update_record
;
2025-03-03 deposited with the CCDC.	2025-05-16 downloaded from the CCDC.
;
_cell_angle_alpha 90.00
_cell_angle_beta 90.00
_cell_angle_gamma 90.00
_cell_formula_units_Z 8
_cell_length_a 12.8318(9)
_cell_length_b 12.1850(9)
_cell_length_c 25.4468(18)
_cell_measurement_reflns_used 2116
_cell_measurement_temperature 296.15(2)
_cell_measurement_theta_max 26.37
_cell_measurement_theta_min 2.44
_cell_volume 3978.7(5)
_computing_cell_refinement 'ShelXL (Sheldrick, 2015)'
_computing_data_collection 'Bruker APEX2'
_computing_data_reduction 'Bruker SAINT'
_computing_molecular_graphics 'Olex2 1.5-beta (Dolomanov et al., 2009)'
_computing_publication_material 'Olex2 1.5-beta (Dolomanov et al., 2009)'
_computing_structure_refinement 'XL  (Sheldrick, 2008)'
_computing_structure_solution 'SHELXS-97 (Sheldrick, 2008)'
_diffrn_ambient_temperature 296.15(2)
_diffrn_measured_fraction_theta_full 0.997
_diffrn_measured_fraction_theta_max 0.997
_diffrn_measurement_device_type 'Bruker APEX-II CCD'
_diffrn_measurement_method '\f and \w scans'
_diffrn_radiation_monochromator graphite
_diffrn_radiation_type MoK\a
_diffrn_radiation_wavelength 0.71073
_diffrn_reflns_av_R_equivalents 0.0500
_diffrn_reflns_av_unetI/netI 0.0305
_diffrn_reflns_limit_h_max 15
_diffrn_reflns_limit_h_min -16
_diffrn_reflns_limit_k_max 11
_diffrn_reflns_limit_k_min -15
_diffrn_reflns_limit_l_max 31
_diffrn_reflns_limit_l_min -31
_diffrn_reflns_number 14758
_diffrn_reflns_theta_full 26.37
_diffrn_reflns_theta_max 26.37
_diffrn_reflns_theta_min 2.44
_diffrn_source 'fine-focus sealed tube'
_exptl_absorpt_coefficient_mu 0.527
_exptl_absorpt_correction_T_max 0.9158
_exptl_absorpt_correction_T_min 0.9020
_exptl_absorpt_correction_type multi-scan
_exptl_absorpt_process_details SADABS
_exptl_crystal_colour 'clear light colourless'
_exptl_crystal_colour_lustre clear
_exptl_crystal_colour_modifier light
_exptl_crystal_colour_primary colourless
_exptl_crystal_density_diffrn 1.955
_exptl_crystal_density_method 'not measured'
_exptl_crystal_description needle
_exptl_crystal_F_000 2392
_exptl_crystal_size_max 0.2
_exptl_crystal_size_mid 0.18
_exptl_crystal_size_min 0.17
_refine_diff_density_max 0.520
_refine_diff_density_min -0.518
_refine_diff_density_rms 0.079
_refine_ls_extinction_method none
_refine_ls_goodness_of_fit_ref 1.065
_refine_ls_hydrogen_treatment mixed
_refine_ls_matrix_type full
_refine_ls_number_parameters 188
_refine_ls_number_reflns 2116
_refine_ls_number_restraints 30
_refine_ls_restrained_S_all 1.098
_refine_ls_R_factor_all 0.0450
_refine_ls_R_factor_gt 0.0361
_refine_ls_shift/su_max 0.000
_refine_ls_shift/su_mean 0.000
_refine_ls_structure_factor_coef Fsqd
_refine_ls_weighting_details 'calc w=1/[\s^2^(Fo^2^)+(0.0429P)^2^+11.5810P] where P=(Fo^2^+2Fc^2^)/3'
_refine_ls_weighting_scheme calc
_refine_ls_wR_factor_gt 0.0899
_refine_ls_wR_factor_ref 0.0953
_reflns_number_gt 1792
_reflns_number_total 2116
_reflns_threshold_expression >2sigma(I)
_cod_data_source_file d5ce00320b2.cif
_cod_data_source_block 2
_cod_depositor_comments 'Adding full bibliography for 7250411--7250413.cif.'
_cod_original_sg_symbol_Hall '-C 2bc 2'
_cod_original_sg_symbol_H-M 'C m c a'
_cod_database_code 7250412
_olex2_refinement_description
;
1. Fixed Uiso
 At 1.2 times of:
  All C(H) groups, All N(H,H) groups, All N(H,H,H) groups
2. Rigid bond restraints
 C6A, N3A, N4A
 with sigma for 1-2 distances of 0.01 and sigma for 1-3 distances of 0.01
3. Uiso/Uaniso restraints and constraints
Uanis(C6A) \\sim Ueq, Uanis(N3A) \\sim Ueq, Uanis(N4A) \\sim Ueq: with sigma of
0.01 and sigma for terminal atoms of 0.02
Uanis(C6A) = Uanis(C6B)
Uanis(N3A) = Uanis(N4B)
Uanis(N4A) = Uanis(N3B)
4. Same fragment restrains
{C5, N1, N2} sigma for 1-2: 0.01, 1-3: 0.04
as in
{C6B, N4B, N3B}
{C5, N1, N2} sigma for 1-2: 0.01, 1-3: 0.04
as in
{C6A, N3A, N4A}
5. Others
 Sof(N3B)=Sof(H3BA)=Sof(H3BB)=1-FVAR(1)
 Sof(C6B)=Sof(N4B)=Sof(H4BA)=Sof(H4BB)=0.5*(1-FVAR(2))
 Sof(C6A)=Sof(N3A)=Sof(H3AA)=Sof(H3AB)=0.5*FVAR(2)
 Sof(N4A)=Sof(H4AA)=Sof(H4AB)=FVAR(1)
 Fixed Sof: O1W(0.5)
6.a Everything fixed:
 H1A
6.b Ternary CH refined with riding coordinates:
 C1(H1)
6.c X=CH2 refined with riding coordinates:
 N2(H2A,H2B), N3A(H3AA,H3AB), N4A(H4AA,H4AB), N4B(H4BA,H4BB), N3B(H3BA,H3BB)
;
_olex2_submission_special_instructions 'No special instructions were received'

loop_
_space_group_symop_id
_space_group_symop_operation_xyz
1 'x, y, z'
2 '-x, -y+1/2, z+1/2'
3 'x, -y, -z'
4 '-x+1/2, y, -z+1/2'
5 'x+1/2, y+1/2, z'
6 '-x+1/2, -y+1, z+1/2'
7 'x+1/2, -y+1/2, -z'
8 '-x+1, y+1/2, -z+1/2'
9 '-x, -y, -z'
10 'x, y-1/2, -z-1/2'
11 '-x, y, z'
12 'x-1/2, -y, z-1/2'
13 '-x+1/2, -y+1/2, -z'
14 'x+1/2, y, -z-1/2'
15 '-x+1/2, y+1/2, z'
16 'x, -y+1/2, z-1/2'

loop_
_atom_site_label
_atom_site_type_symbol
_atom_site_fract_x
_atom_site_fract_y
_atom_site_fract_z
_atom_site_U_iso_or_equiv
_atom_site_adp_type
_atom_site_occupancy
_atom_site_symmetry_multiplicity
_atom_site_calc_flag
_atom_site_refinement_flags
_atom_site_disorder_assembly
_atom_site_disorder_group
C1 C 0.5000 0.3414(3) 0.97596(12) 0.0096(6) Uani 1 2 d S . .
H1 H 0.5000 0.3502 1.0142 0.012 Uiso 1 2 calc SR . .
C2 C 0.39815(17) 0.38793(19) 0.95626(9) 0.0099(5) Uani 1 1 d . . .
C3 C 0.40195(17) 0.44626(19) 0.90913(9) 0.0101(5) Uani 1 1 d . . .
C4 C 0.5000 0.4769(3) 0.88494(13) 0.0105(7) Uani 1 2 d S . .
C5 C 0.5000 0.4746(3) 0.70665(15) 0.0206(8) Uani 1 2 d SD . .
N1 N 0.5000 0.4638(3) 0.65385(12) 0.0183(7) Uani 1 2 d SD . .
N2 N 0.41116(18) 0.4786(2) 0.73224(9) 0.0279(6) Uani 1 1 d D . .
H2A H 0.4109 0.4838 0.7659 0.034 Uiso 1 1 calc R . .
H2B H 0.3532 0.4759 0.7153 0.034 Uiso 1 1 calc R . .
H1A H 0.4420 0.4601 0.6369 0.034 Uiso 1 1 d . . .
O1 O 0.59357(15) 0.15235(15) 0.98758(8) 0.0234(4) Uani 1 1 d . . .
O2 O 0.5000 0.1816(2) 0.90656(10) 0.0210(6) Uani 1 2 d S . .
O3 O 0.28956(14) 0.61702(15) 0.88246(7) 0.0190(4) Uani 1 1 d . . .
O2W O 0.5000 0.2539(2) 1.09840(11) 0.0207(6) Uani 1 2 d S . .
O4 O 0.28779(13) 0.46080(16) 0.82447(7) 0.0171(4) Uani 1 1 d . . .
O5 O 0.19967(13) 0.45042(14) 0.90739(7) 0.0152(4) Uani 1 1 d . . .
O6 O 0.5000 0.5357(2) 0.84376(9) 0.0142(5) Uani 1 2 d S . .
O7 O 0.31967(13) 0.36750(14) 0.98448(7) 0.0136(4) Uani 1 1 d . . .
Na2 Na 0.31708(8) 0.75851(8) 0.94301(4) 0.0167(2) Uani 1 1 d . . .
Na1 Na 0.69039(10) 0.0000 1.0000 0.0112(3) Uani 1 2 d S . .
S1 S 0.5000 0.19405(7) 0.96288(3) 0.0113(2) Uani 1 2 d S . .
S2 S 0.28841(4) 0.49721(5) 0.87918(2) 0.01083(16) Uani 1 1 d . . .
H2WA H 0.5000 0.312(5) 1.117(2) 0.040(15) Uiso 1 2 d S . .
H2WB H 0.5000 0.204(4) 1.1201(19) 0.024(12) Uiso 1 2 d S . .
C6A C 0.5000 0.244(3) 0.7893(7) 0.119(6) Uani 0.611(6) 2 d SPDU . 1
N3A N 0.5000 0.2301(9) 0.7362(5) 0.102(4) Uani 0.611(6) 2 d SPDU . 1
H3AA H 0.4422 0.2202 0.7197 0.122 Uiso 0.306(3) 1 calc PR . 1
H3AB H 0.5578 0.2313 0.7191 0.122 Uiso 0.306(3) 1 calc PR . 1
N4A N 0.5946(6) 0.2399(5) 0.8110(2) 0.080(2) Uani 0.611(6) 1 d PDU . 1
H4AA H 0.6010 0.2342 0.8446 0.096 Uiso 0.611(6) 1 calc PR . 1
H4AB H 0.6492 0.2432 0.7915 0.096 Uiso 0.611(6) 1 calc PR . 1
C6B C 0.5000 0.210(3) 0.7423(10) 0.119(6) Uani 0.389(6) 2 d SPD . 2
N4B N 0.5000 0.247(3) 0.7930(10) 0.102(4) Uani 0.389(6) 2 d SPD . 2
H4BA H 0.4421 0.2620 0.8083 0.122 Uiso 0.194(3) 1 calc PR . 2
H4BB H 0.5579 0.2546 0.8095 0.122 Uiso 0.194(3) 1 calc PR . 2
N3B N 0.4030(8) 0.2033(8) 0.7233(3) 0.080(2) Uani 0.389(6) 1 d PD . 2
H3BA H 0.3932 0.1914 0.6903 0.096 Uiso 0.389(6) 1 calc PR . 2
H3BB H 0.3505 0.2107 0.7440 0.096 Uiso 0.389(6) 1 calc PR . 2
O1W O 0.2787(12) 0.2420(5) 0.7016(2) 0.153(6) Uani 0.50 1 d P A 1

loop_
_atom_site_aniso_label
_atom_site_aniso_U_11
_atom_site_aniso_U_22
_atom_site_aniso_U_33
_atom_site_aniso_U_23
_atom_site_aniso_U_13
_atom_site_aniso_U_12
C1 0.0095(15) 0.0093(16) 0.0100(15) 0.0014(12) 0.000 0.000
C2 0.0089(11) 0.0076(11) 0.0131(11) -0.0016(8) 0.0010(9) -0.0006(9)
C3 0.0082(11) 0.0093(11) 0.0128(11) 0.0003(9) -0.0021(9) 0.0012(9)
C4 0.0125(16) 0.0083(16) 0.0105(15) -0.0012(12) 0.000 0.000
C5 0.0146(17) 0.025(2) 0.0220(19) 0.0107(16) 0.000 0.000
N1 0.0108(14) 0.0250(17) 0.0189(16) 0.0039(13) 0.000 0.000
N2 0.0149(12) 0.0488(16) 0.0201(12) 0.0096(11) 0.0000(9) -0.0004(11)
O1 0.0241(10) 0.0117(9) 0.0346(11) -0.0036(8) -0.0131(8) 0.0078(8)
O2 0.0337(16) 0.0119(13) 0.0172(13) -0.0027(10) 0.000 0.000
O3 0.0195(9) 0.0123(9) 0.0252(10) 0.0004(7) -0.0060(8) 0.0036(7)
O2W 0.0322(16) 0.0143(14) 0.0157(13) 0.0019(12) 0.000 0.000
O4 0.0150(9) 0.0250(10) 0.0114(9) -0.0002(7) -0.0016(7) 0.0022(7)
O5 0.0100(8) 0.0216(10) 0.0139(9) 0.0036(7) 0.0005(7) -0.0002(7)
O6 0.0139(12) 0.0165(13) 0.0124(12) 0.0063(10) 0.000 0.000
O7 0.0110(8) 0.0141(9) 0.0158(8) 0.0036(7) 0.0040(7) 0.0034(7)
Na2 0.0205(5) 0.0138(5) 0.0158(5) 0.0004(4) -0.0018(4) 0.0031(4)
Na1 0.0097(6) 0.0087(6) 0.0152(7) -0.0005(5) 0.000 0.000
S1 0.0107(4) 0.0076(4) 0.0155(4) 0.0000(3) 0.000 0.000
S2 0.0089(3) 0.0125(3) 0.0111(3) 0.0007(2) -0.0007(2) 0.0017(2)
C6A 0.171(9) 0.098(10) 0.089(6) 0.040(8) 0.000 0.000
N3A 0.210(12) 0.026(5) 0.069(5) -0.008(5) 0.000 0.000
N4A 0.166(6) 0.042(3) 0.031(3) -0.008(2) 0.024(3) -0.031(4)
C6B 0.171(9) 0.098(10) 0.089(6) 0.040(8) 0.000 0.000
N4B 0.210(12) 0.026(5) 0.069(5) -0.008(5) 0.000 0.000
N3B 0.166(6) 0.042(3) 0.031(3) -0.008(2) 0.024(3) -0.031(4)
O1W 0.399(19) 0.027(3) 0.032(3) -0.015(3) -0.035(6) 0.047(6)

loop_
_atom_type_symbol
_atom_type_description
_atom_type_scat_dispersion_real
_atom_type_scat_dispersion_imag
_atom_type_scat_source
C C 0.0033 0.0016 'International Tables Vol C Tables 4.2.6.8 and 6.1.1.4'
H H 0.0000 0.0000 'International Tables Vol C Tables 4.2.6.8 and 6.1.1.4'
N N 0.0061 0.0033 'International Tables Vol C Tables 4.2.6.8 and 6.1.1.4'
Na Na 0.0362 0.0249 'International Tables Vol C Tables 4.2.6.8 and 6.1.1.4'
O O 0.0106 0.0060 'International Tables Vol C Tables 4.2.6.8 and 6.1.1.4'
S S 0.1246 0.1234 'International Tables Vol C Tables 4.2.6.8 and 6.1.1.4'

loop_
_geom_angle_atom_site_label_1
_geom_angle_atom_site_label_2
_geom_angle_atom_site_label_3
_geom_angle
_geom_angle_site_symmetry_1
_geom_angle_site_symmetry_3
_geom_angle_publ_flag
C2 C1 H1 106.8 . . ?
C2 C1 H1 106.8 11_655 . ?
C2 C1 C2 119.8(3) . 11_655 ?
C2 C1 S1 107.99(16) . . ?
C2 C1 S1 107.99(16) 11_655 . ?
S1 C1 H1 106.8 . . ?
C3 C2 C1 116.5(2) . . ?
O7 C2 C1 115.3(2) . . ?
O7 C2 C3 128.2(2) . . ?
C2 C3 C4 121.8(2) . . ?
C2 C3 S2 121.59(17) . . ?
C4 C3 S2 116.39(18) . . ?
C3 C4 C3 120.5(3) . 11_655 ?
O6 C4 C3 119.72(15) . 11_655 ?
O6 C4 C3 119.72(14) . . ?
N2 C5 N1 119.80(18) . . ?
N2 C5 N1 119.80(18) 11_655 . ?
N2 C5 N2 120.4(4) 11_655 . ?
C5 N1 H1A 120.2 . . ?
C5 N2 H2A 120.0 . . ?
C5 N2 H2B 120.0 . . ?
H2A N2 H2B 120.0 . . ?
Na1 O1 Na2 90.36(7) . 9_667 ?
S1 O1 Na2 124.35(11) . 9_667 ?
S1 O1 Na1 143.76(12) . . ?
S2 O3 Na2 140.80(11) . . ?
Na2 O2W Na2 131.20(12) 3_567 9_667 ?
Na2 O2W H2WA 106.0(12) 3_567 . ?
Na2 O2W H2WA 106.0(12) 9_667 . ?
Na2 O2W H2WB 103.4(12) 3_567 . ?
Na2 O2W H2WB 103.4(12) 9_667 . ?
H2WA O2W H2WB 104(5) . . ?
Na1 O5 Na2 82.98(6) 5_455 15_545 ?
S2 O5 Na2 127.27(10) . 15_545 ?
S2 O5 Na1 114.61(10) . 5_455 ?
C2 O7 Na2 125.08(15) . 3_567 ?
C2 O7 Na2 115.79(15) . 15_545 ?
C2 O7 Na1 121.59(15) . 5_455 ?
Na2 O7 Na2 88.53(7) 3_567 15_545 ?
Na1 O7 Na2 86.50(6) 5_455 15_545 ?
Na1 O7 Na2 107.50(7) 5_455 3_567 ?
O1 Na2 O2W 83.74(8) 9_667 9_667 ?
O1 Na2 O5 83.33(7) 9_667 15 ?
O1 Na2 O7 77.06(7) 9_667 15 ?
O1 Na2 O7 73.36(7) 9_667 3_567 ?
O1 Na2 Na2 68.58(6) 9_667 13_567 ?
O1 Na2 Na1 107.47(6) 9_667 5_455 ?
O1 Na2 Na1 43.43(5) 9_667 9_667 ?
O3 Na2 O1 154.42(8) . 9_667 ?
O3 Na2 O2W 79.92(8) . 9_667 ?
O3 Na2 O5 115.76(7) . 15 ?
O3 Na2 O7 125.26(7) . 15 ?
O3 Na2 O7 92.11(7) . 3_567 ?
O3 Na2 Na2 116.31(7) . 13_567 ?
O3 Na2 Na1 65.11(5) . 5_455 ?
O3 Na2 Na1 161.35(6) . 9_667 ?
O2W Na2 Na2 144.23(8) 9_667 13_567 ?
O2W Na2 Na1 105.06(8) 9_667 9_667 ?
O2W Na2 Na1 119.56(8) 9_667 5_455 ?
O5 Na2 O2W 89.13(8) 15 9_667 ?
O5 Na2 Na2 108.82(6) 15 13_567 ?
O5 Na2 Na1 149.79(6) 15 5_455 ?
O5 Na2 Na1 47.44(4) 15 9_667 ?
O7 Na2 O2W 149.70(9) 15 9_667 ?
O7 Na2 O2W 105.32(8) 3_567 9_667 ?
O7 Na2 O5 150.71(7) 3_567 15 ?
O7 Na2 O5 65.72(6) 15 15 ?
O7 Na2 O7 91.47(7) 3_567 15 ?
O7 Na2 Na2 46.22(5) 3_567 13_567 ?
O7 Na2 Na2 45.25(5) 15 13_567 ?
O7 Na2 Na1 35.79(4) 3_567 5_455 ?
O7 Na2 Na1 45.58(5) 15 9_667 ?
O7 Na2 Na1 103.55(5) 3_567 9_667 ?
O7 Na2 Na1 88.78(5) 15 5_455 ?
Na2 Na2 Na1 53.72(3) 13_567 5_455 ?
Na1 Na2 Na2 70.18(3) 9_667 13_567 ?
Na1 Na2 Na1 123.90(3) 9_667 5_455 ?
O1 Na1 O1 113.17(11) . 3_557 ?
O1 Na1 O5 87.62(7) . 7_557 ?
O1 Na1 O5 95.47(7) . 5_545 ?
O1 Na1 O5 95.47(7) 3_557 7_557 ?
O1 Na1 O5 87.62(7) 3_557 5_545 ?
O1 Na1 O7 81.19(7) . 7_557 ?
O1 Na1 O7 81.19(6) 3_557 5_545 ?
O1 Na1 O7 158.62(7) 3_557 7_557 ?
O1 Na1 O7 158.62(7) . 5_545 ?
O1 Na1 Na2 60.26(6) . 5_545 ?
O1 Na1 Na2 46.22(5) 3_557 11_645 ?
O1 Na1 Na2 60.26(5) 3_557 7_557 ?
O1 Na1 Na2 164.49(6) . 7_557 ?
O1 Na1 Na2 164.49(6) 3_557 5_545 ?
O1 Na1 Na2 131.28(6) . 11_645 ?
O1 Na1 Na2 46.22(5) . 9_667 ?
O1 Na1 Na2 131.28(6) 3_557 9_667 ?
O1 Na1 S2 95.00(5) . 5_545 ?
O1 Na1 S2 109.25(5) . 7_557 ?
O1 Na1 S2 95.00(5) 3_557 7_557 ?
O1 Na1 S2 109.25(5) 3_557 5_545 ?
O5 Na1 O5 174.40(10) 7_557 5_545 ?
O5 Na1 Na2 130.64(4) 5_545 9_667 ?
O5 Na1 Na2 98.14(5) 7_557 5_545 ?
O5 Na1 Na2 130.64(4) 7_557 11_645 ?
O5 Na1 Na2 98.14(5) 5_545 7_557 ?
O5 Na1 Na2 79.45(5) 5_545 5_545 ?
O5 Na1 Na2 49.57(4) 5_545 11_645 ?
O5 Na1 Na2 49.57(4) 7_557 9_667 ?
O5 Na1 Na2 79.45(5) 7_557 7_557 ?
O5 Na1 S2 23.58(4) 7_557 7_557 ?
O5 Na1 S2 151.58(6) 5_545 7_557 ?
O5 Na1 S2 23.58(4) 5_545 5_545 ?
O5 Na1 S2 151.58(6) 7_557 5_545 ?
O7 Na1 O5 107.38(7) 5_545 7_557 ?
O7 Na1 O5 68.43(6) 5_545 5_545 ?
O7 Na1 O5 107.38(7) 7_557 5_545 ?
O7 Na1 O5 68.43(6) 7_557 7_557 ?
O7 Na1 O7 90.11(10) 7_557 5_545 ?
O7 Na1 Na2 36.71(4) 7_557 5_545 ?
O7 Na1 Na2 47.93(5) 5_545 11_645 ?
O7 Na1 Na2 47.93(5) 7_557 9_667 ?
O7 Na1 Na2 135.35(6) 7_557 11_645 ?
O7 Na1 Na2 135.35(6) 5_545 9_667 ?
O7 Na1 Na2 101.65(6) 7_557 7_557 ?
O7 Na1 Na2 101.65(6) 5_545 5_545 ?
O7 Na1 Na2 36.71(4) 5_545 7_557 ?
O7 Na1 S2 83.98(5) 7_557 5_545 ?
O7 Na1 S2 83.98(5) 5_545 7_557 ?
O7 Na1 S2 64.53(4) 5_545 5_545 ?
O7 Na1 S2 64.53(4) 7_557 7_557 ?
Na2 Na1 Na2 125.63(3) 11_645 5_545 ?
Na2 Na1 Na2 176.65(6) 11_645 9_667 ?
Na2 Na1 Na2 56.10(3) 11_645 7_557 ?
Na2 Na1 Na2 125.63(3) 9_667 7_557 ?
Na2 Na1 Na2 56.10(3) 9_667 5_545 ?
Na2 Na1 Na2 129.77(5) 5_545 7_557 ?
Na2 Na1 S2 115.42(2) 9_667 5_545 ?
Na2 Na1 S2 65.98(2) 11_645 5_545 ?
Na2 Na1 S2 115.42(2) 11_645 7_557 ?
Na2 Na1 S2 65.98(2) 9_667 7_557 ?
S2 Na1 Na2 100.45(3) 7_557 5_545 ?
S2 Na1 Na2 59.82(2) 5_545 5_545 ?
S2 Na1 Na2 59.82(2) 7_557 7_557 ?
S2 Na1 Na2 100.45(3) 5_545 7_557 ?
S2 Na1 S2 135.51(5) 7_557 5_545 ?
O1 S1 C1 105.43(10) 11_655 . ?
O1 S1 C1 105.43(10) . . ?
O1 S1 O1 112.12(17) 11_655 . ?
O2 S1 C1 106.52(15) . . ?
O2 S1 O1 113.26(10) . . ?
O2 S1 O1 113.26(10) . 11_655 ?
C3 S2 Na1 85.19(8) . 5_455 ?
O3 S2 C3 108.63(11) . . ?
O3 S2 Na1 86.60(8) . 5_455 ?
O4 S2 C3 108.09(11) . . ?
O4 S2 O3 110.95(11) . . ?
O4 S2 O5 110.20(11) . . ?
O4 S2 Na1 151.99(8) . 5_455 ?
O5 S2 C3 107.16(10) . . ?
O5 S2 O3 111.66(11) . . ?
O5 S2 Na1 41.80(7) . 5_455 ?
N4A C6A N3A 114.0(8) . . ?
N4A C6A N3A 114.0(8) 11_655 . ?
N4A C6A N4A 130.9(15) 11_655 . ?
C6A N3A H3AA 120.0 . . ?
C6A N3A H3AB 120.0 . . ?
H3AA N3A H3AB 120.0 . . ?
C6A N4A H4AA 120.0 . . ?
C6A N4A H4AB 120.0 . . ?
H4AA N4A H4AB 120.0 . . ?
N3B C6B N4B 111.3(11) . . ?
N3B C6B N4B 111.3(11) 11_655 . ?
N3B C6B N3B 137(2) . 11_655 ?
C6B N4B H4BA 120.0 . . ?
C6B N4B H4BB 120.0 . . ?
H4BA N4B H4BB 120.0 . . ?
C6B N3B H3BA 120.0 . . ?
C6B N3B H3BB 120.0 . . ?
H3BA N3B H3BB 120.0 . . ?

loop_
_geom_bond_atom_site_label_1
_geom_bond_atom_site_label_2
_geom_bond_distance
_geom_bond_site_symmetry_2
_geom_bond_publ_flag
C1 H1 0.9800 . ?
C1 C2 1.510(3) . ?
C1 C2 1.510(3) 11_655 ?
C1 S1 1.826(3) . ?
C2 C3 1.395(3) . ?
C2 O7 1.262(3) . ?
C3 C4 1.449(3) . ?
C3 S2 1.758(2) . ?
C4 C3 1.450(3) 11_655 ?
C4 O6 1.270(4) . ?
C5 N1 1.350(5) . ?
C5 N2 1.314(3) 11_655 ?
C5 N2 1.314(3) . ?
N1 H1A 0.8620 . ?
N2 H2A 0.8600 . ?
N2 H2B 0.8600 . ?
O1 Na2 2.369(2) 9_667 ?
O1 Na1 2.2561(19) . ?
O1 S1 1.4472(18) . ?
O2 S1 1.441(3) . ?
O3 Na2 2.339(2) . ?
O3 S2 1.4624(19) . ?
O2W Na2 2.5773(15) 9_667 ?
O2W Na2 2.5773(15) 3_567 ?
O2W H2WA 0.85(6) . ?
O2W H2WB 0.82(5) . ?
O4 S2 1.4611(18) . ?
O5 Na2 2.517(2) 15_545 ?
O5 Na1 2.4357(17) 5_455 ?
O5 S2 1.4619(17) . ?
O7 Na2 2.4005(19) 3_567 ?
O7 Na2 2.441(2) 15_545 ?
O7 Na1 2.3482(18) 5_455 ?
Na2 O1 2.369(2) 9_667 ?
Na2 O2W 2.5774(15) 9_667 ?
Na2 O5 2.517(2) 15 ?
Na2 O7 2.441(2) 15 ?
Na2 O7 2.4005(19) 3_567 ?
Na2 Na2 3.379(2) 13_567 ?
Na2 Na1 3.2819(10) 9_667 ?
Na2 Na1 3.8298(12) 5_455 ?
Na1 O1 2.2561(19) 3_557 ?
Na1 O5 2.4358(17) 7_557 ?
Na1 O5 2.4358(17) 5_545 ?
Na1 O7 2.3482(19) 7_557 ?
Na1 O7 2.3482(18) 5_545 ?
Na1 Na2 3.2819(10) 9_667 ?
Na1 Na2 3.8298(12) 7_557 ?
Na1 Na2 3.2819(10) 11_645 ?
Na1 Na2 3.8298(12) 5_545 ?
Na1 S2 3.3219(8) 7_557 ?
Na1 S2 3.3219(8) 5_545 ?
S1 O1 1.4472(18) 11_655 ?
S2 Na1 3.3220(8) 5_455 ?
C6A N3A 1.362(10) . ?
C6A N4A 1.335(9) . ?
C6A N4A 1.335(9) 11_655 ?
N3A H3AA 0.8600 . ?
N3A H3AB 0.8600 . ?
N4A H4AA 0.8600 . ?
N4A H4AB 0.8600 . ?
C6B N4B 1.363(11) . ?
C6B N3B 1.338(9) 11_655 ?
C6B N3B 1.338(9) . ?
N4B H4BA 0.8600 . ?
N4B H4BB 0.8600 . ?
N3B H3BA 0.8600 . ?
N3B H3BB 0.8600 . ?

loop_
_geom_torsion_atom_site_label_1
_geom_torsion_atom_site_label_2
_geom_torsion_atom_site_label_3
_geom_torsion_atom_site_label_4
_geom_torsion
_geom_torsion_site_symmetry_1
_geom_torsion_site_symmetry_2
_geom_torsion_site_symmetry_3
_geom_torsion_site_symmetry_4
_geom_torsion_publ_flag
C1 C2 C3 C4 -10.2(4) . . . . ?
C1 C2 C3 S2 175.66(19) . . . . ?
C1 C2 O7 Na2 -9.7(3) . . . 3_567 ?
C1 C2 O7 Na2 -117.4(2) . . . 15_545 ?
C1 C2 O7 Na1 139.99(19) . . . 5_455 ?
C2 C1 C2 C3 20.1(4) 11_655 . . . ?
C2 C1 C2 O7 -160.89(19) 11_655 . . . ?
C2 C1 S1 O1 -55.1(2) . . . 11_655 ?
C2 C1 S1 O1 173.91(17) 11_655 . . 11_655 ?
C2 C1 S1 O1 -173.91(17) . . . . ?
C2 C1 S1 O1 55.1(2) 11_655 . . . ?
C2 C1 S1 O2 65.47(17) . . . . ?
C2 C1 S1 O2 -65.48(17) 11_655 . . . ?
C2 C3 C4 C3 0.7(5) . . . 11_655 ?
C2 C3 C4 O6 -175.7(3) . . . . ?
C2 C3 S2 O3 111.2(2) . . . . ?
C2 C3 S2 O4 -128.3(2) . . . . ?
C2 C3 S2 O5 -9.5(2) . . . . ?
C2 C3 S2 Na1 26.48(19) . . . 5_455 ?
C3 C2 O7 Na2 61.5(3) . . . 15_545 ?
C3 C2 O7 Na2 169.20(18) . . . 3_567 ?
C3 C2 O7 Na1 -41.1(3) . . . 5_455 ?
C4 C3 S2 O3 -63.1(2) . . . . ?
C4 C3 S2 O4 57.3(2) . . . . ?
C4 C3 S2 O5 176.1(2) . . . . ?
C4 C3 S2 Na1 -147.9(2) . . . 5_455 ?
O7 C2 C3 C4 170.9(3) . . . . ?
O7 C2 C3 S2 -3.2(4) . . . . ?
Na2 O1 Na1 O1 125.72(8) 9_667 . . 3_557 ?
Na2 O1 Na1 O5 -144.53(7) 9_667 . . 5_545 ?
Na2 O1 Na1 O5 30.79(7) 9_667 . . 7_557 ?
Na2 O1 Na1 O7 -104.8(2) 9_667 . . 5_545 ?
Na2 O1 Na1 O7 -37.75(7) 9_667 . . 7_557 ?
Na2 O1 Na1 Na2 64.1(3) 9_667 . . 7_557 ?
Na2 O1 Na1 Na2 -69.99(6) 9_667 . . 5_545 ?
Na2 O1 Na1 Na2 176.98(5) 9_667 . . 11_645 ?
Na2 O1 Na1 S2 -120.85(6) 9_667 . . 5_545 ?
Na2 O1 Na1 S2 21.25(8) 9_667 . . 7_557 ?
Na2 O1 S1 C1 22.24(17) 9_667 . . . ?
Na2 O1 S1 O1 -91.97(16) 9_667 . . 11_655 ?
Na2 O1 S1 O2 138.33(14) 9_667 . . . ?
Na2 O3 S2 C3 -48.3(2) . . . . ?
Na2 O3 S2 O4 -167.02(15) . . . . ?
Na2 O3 S2 O5 69.62(19) . . . . ?
Na2 O3 S2 Na1 35.42(16) . . . 5_455 ?
Na2 O5 S2 C3 -38.85(15) 15_545 . . . ?
Na2 O5 S2 O3 -157.69(11) 15_545 . . . ?
Na2 O5 S2 O4 78.53(14) 15_545 . . . ?
Na2 O5 S2 Na1 -100.36(14) 15_545 . . 5_455 ?
Na1 O1 S1 C1 -176.8(2) . . . . ?
Na1 O1 S1 O1 69.0(3) . . . 11_655 ?
Na1 O1 S1 O2 -60.7(3) . . . . ?
Na1 O5 S2 C3 61.51(12) 5_455 . . . ?
Na1 O5 S2 O3 -57.33(13) 5_455 . . . ?
Na1 O5 S2 O4 178.88(10) 5_455 . . . ?
S1 C1 C2 C3 -104.0(2) . . . . ?
S1 C1 C2 O7 75.0(2) . . . . ?
S1 O1 Na1 O1 -38.64(19) . . . 3_557 ?
S1 O1 Na1 O5 51.1(2) . . . 5_545 ?
S1 O1 Na1 O5 -133.6(2) . . . 7_557 ?
S1 O1 Na1 O7 157.9(2) . . . 7_557 ?
S1 O1 Na1 O7 90.9(3) . . . 5_545 ?
S1 O1 Na1 Na2 125.6(2) . . . 5_545 ?
S1 O1 Na1 Na2 12.6(3) . . . 11_645 ?
S1 O1 Na1 Na2 -100.2(3) . . . 7_557 ?
S1 O1 Na1 Na2 -164.4(3) . . . 9_667 ?
S1 O1 Na1 S2 74.8(2) . . . 5_545 ?
S1 O1 Na1 S2 -143.1(2) . . . 7_557 ?
S2 C3 C4 C3 175.05(17) . . . 11_655 ?
S2 C3 C4 O6 -1.3(4) . . . . ?
S2 O3 Na2 O1 44.7(3) . . . 9_667 ?
S2 O3 Na2 O2W 95.81(18) . . . 9_667 ?
S2 O3 Na2 O5 179.91(16) . . . 15 ?
S2 O3 Na2 O7 -9.38(19) . . . 3_567 ?
S2 O3 Na2 O7 -102.68(18) . . . 15 ?
S2 O3 Na2 Na2 -50.4(2) . . . 13_567 ?
S2 O3 Na2 Na1 -156.82(14) . . . 9_667 ?
S2 O3 Na2 Na1 -33.59(16) . . . 5_455 ?
